data_2220001
loop_
_publ_author_name
'Saeed, Aamer'
'Khera, Rasheed Ahmad'
'Gotoh, Kazuma'
'Ishida, Hiroyuki'

_publ_section_title
;
 3-Fluoro-<i>N</i>-(<i>p</i>-tolyl)benzamide
;
_journal_coeditor_code SU2064
_journal_issue 11
_journal_name_full 'Acta Crystallographica Section E'
_journal_page_first o2098
_journal_paper_doi 10.1107/S160053680803225X
_journal_volume 64
_journal_year 2008
_chemical_formula_iupac 'C14 H12 F N O'
_chemical_formula_moiety 'C14 H12 F N O'
_chemical_formula_sum 'C14 H12 F N O'
_chemical_formula_weight 229.25
_chemical_name_systematic
;
3-Fluoro-<i>N</i>-(<i>p</i>-tolyl)benzamide
;
_space_group_IT_number 15
_symmetry_cell_setting monoclinic
_symmetry_space_group_name_Hall '-C 2yc'
_symmetry_space_group_name_H-M 'C 1 2/c 1'
_atom_sites_solution_hydrogens geom
_atom_sites_solution_primary direct
_atom_sites_solution_secondary difmap
_cell_angle_alpha 90.0000
_cell_angle_beta 93.519(3)
_cell_angle_gamma 90.0000
_cell_formula_units_Z 8
_cell_length_a 27.645(3)
_cell_length_b 5.2618(6)
_cell_length_c 15.892(2)
_cell_measurement_reflns_used 7127
_cell_measurement_temperature 223.0(10)
_cell_measurement_theta_max 30.0
_cell_measurement_theta_min 3.0
_cell_volume 2307.3(5)
_computing_cell_refinement 'PROCESS-AUTO (Rigaku/MSC, 2004)'
_computing_data_collection 'PROCESS-AUTO (Rigaku/MSC, 2004)'
_computing_data_reduction 'CrystalStructure (Rigaku/MSC, 2004)'
_computing_molecular_graphics 'ORTEP-3 (Farrugia, 1997)'
_computing_publication_material 'CrystalStructure (Rigaku/MSC, 2004) and PLATON (Spek, 2003)'
_computing_structure_refinement 'SHELXL97 (Sheldrick, 2008)'
_computing_structure_solution 'SHELXS97 (Sheldrick, 2008)'
_diffrn_ambient_temperature 223(2)
_diffrn_detector_area_resol_mean 10.00
_diffrn_measured_fraction_theta_full 0.997
_diffrn_measured_fraction_theta_max 0.997
_diffrn_measurement_device_type 'Rigaku R-AXIS RAPIDII'
_diffrn_measurement_method \w
_diffrn_radiation_type 'Mo K\a'
_diffrn_radiation_wavelength 0.71075
_diffrn_reflns_av_R_equivalents 0.055
_diffrn_reflns_av_sigmaI/netI 0.0566
_diffrn_reflns_limit_h_max 38
_diffrn_reflns_limit_h_min -38
_diffrn_reflns_limit_k_max 7
_diffrn_reflns_limit_k_min -6
_diffrn_reflns_limit_l_max 22
_diffrn_reflns_limit_l_min -22
_diffrn_reflns_number 13860
_diffrn_reflns_theta_full 29.99
_diffrn_reflns_theta_max 29.99
_diffrn_standards_decay_% 0
_diffrn_standards_number 0
_exptl_absorpt_coefficient_mu 0.094
_exptl_absorpt_correction_T_max 0.983
_exptl_absorpt_correction_T_min 0.968
_exptl_absorpt_correction_type numerical
_exptl_absorpt_process_details '(<i>ABSCOR</i>; Higashi, 1999)'
_exptl_crystal_colour colorless
_exptl_crystal_density_diffrn 1.320
_exptl_crystal_density_method 'not measured'
_exptl_crystal_description block
_exptl_crystal_F_000 960.00
_exptl_crystal_size_max 0.40
_exptl_crystal_size_mid 0.35
_exptl_crystal_size_min 0.18
_refine_diff_density_max 0.323
_refine_diff_density_min -0.205
_refine_ls_extinction_method none
_refine_ls_goodness_of_fit_ref 1.009
_refine_ls_hydrogen_treatment mixed
_refine_ls_matrix_type full
_refine_ls_number_parameters 158
_refine_ls_number_reflns 3357
_refine_ls_number_restraints 0
_refine_ls_restrained_S_all 1.009
_refine_ls_R_factor_all 0.1114
_refine_ls_R_factor_gt 0.0729
_refine_ls_shift/su_max 0.001
_refine_ls_shift/su_mean 0.000
_refine_ls_structure_factor_coef Fsqd
_refine_ls_weighting_details 'calc w=1/[\s^2^(Fo^2^)+(0.1335P)^2^] where P=(Fo^2^+2Fc^2^)/3'
_refine_ls_weighting_scheme calc
_refine_ls_wR_factor_gt 0.2080
_refine_ls_wR_factor_ref 0.2398
_reflns_number_gt 1779
_reflns_number_total 3357
_reflns_threshold_expression I>2\s(I)
_cod_data_source_file su2064.cif
_cod_data_source_block I
_cod_original_sg_symbol_H-M 'C 2/c'
_cod_database_code 2220001
_cod_database_fobs_code 2220001

loop_
_symmetry_equiv_pos_site_id
_symmetry_equiv_pos_as_xyz
1 +X,+Y,+Z
2 -X,+Y,1/2-Z
3 -X,-Y,-Z
4 +X,-Y,1/2+Z
5 1/2+X,1/2+Y,+Z
6 1/2-X,1/2+Y,1/2-Z
7 1/2-X,1/2-Y,-Z
8 1/2+X,1/2-Y,1/2+Z

loop_
_atom_site_type_symbol
_atom_site_label
_atom_site_fract_x
_atom_site_fract_y
_atom_site_fract_z
_atom_site_U_iso_or_equiv
_atom_site_adp_type
_atom_site_calc_flag
_atom_site_refinement_flags
_atom_site_occupancy
F F1 0.69906(5) 0.5995(3) 0.23465(10) 0.0965(5) Uani d . 1
O O1 0.52251(5) 0.6096(3) 0.14071(11) 0.0781(5) Uani d . 1
N N1 0.50521(6) 0.1882(4) 0.12722(11) 0.0639(5) Uani d . 1
C C1 0.58887(6) 0.3226(4) 0.14164(11) 0.0594(5) Uani d . 1
C C2 0.62009(7) 0.4878(4) 0.18591(12) 0.0656(5) Uani d . 1
H H2 0.6081 0.6327 0.2122 0.079 Uiso calc R 1
C C3 0.66868(8) 0.4361(4) 0.19066(14) 0.0703(5) Uani d . 1
C C4 0.68819(7) 0.2292(5) 0.15293(14) 0.0745(6) Uani d . 1
H H4 0.7217 0.1984 0.1576 0.089 Uiso calc R 1
C C5 0.65712(7) 0.0677(4) 0.10794(14) 0.0732(6) Uani d . 1
H H5 0.6697 -0.0741 0.0807 0.088 Uiso calc R 1
C C6 0.60772(7) 0.1105(4) 0.10214(12) 0.0657(5) Uani d . 1
H H6 0.5869 -0.0026 0.0718 0.079 Uiso calc R 1
C C7 0.53603(7) 0.3860(4) 0.13667(11) 0.0608(5) Uani d . 1
C C8 0.45358(7) 0.2026(4) 0.11934(11) 0.0599(5) Uani d . 1
C C9 0.42706(7) 0.0146(4) 0.15561(13) 0.0675(5) Uani d . 1
H H9 0.4431 -0.1164 0.1865 0.081 Uiso calc R 1
C C10 0.37703(7) 0.0181(4) 0.14673(13) 0.0729(6) Uani d . 1
H H10 0.3594 -0.1125 0.1712 0.087 Uiso calc R 1
C C11 0.35222(7) 0.2093(4) 0.10264(11) 0.0675(5) Uani d . 1
C C12 0.37940(7) 0.3956(4) 0.06655(13) 0.0705(6) Uani d . 1
H H12 0.3634 0.5269 0.0359 0.085 Uiso calc R 1
C C13 0.42967(8) 0.3940(4) 0.07434(13) 0.0704(5) Uani d . 1
H H13 0.4474 0.5228 0.0491 0.085 Uiso calc R 1
C C14 0.29774(8) 0.2111(6) 0.09397(16) 0.0916(8) Uani d . 1
H H14A 0.2850 0.2043 0.1495 0.137 Uiso calc R 1
H H14B 0.2864 0.0647 0.0613 0.137 Uiso calc R 1
H H14C 0.2867 0.3655 0.0655 0.137 Uiso calc R 1
H H1 0.5158(7) 0.055(4) 0.1353(12) 0.058(6) Uiso d . 1

loop_
_atom_site_aniso_label
_atom_site_aniso_U_11
_atom_site_aniso_U_22
_atom_site_aniso_U_33
_atom_site_aniso_U_12
_atom_site_aniso_U_13
_atom_site_aniso_U_23
F1 0.0752(8) 0.0995(10) 0.1131(11) -0.0114(7) -0.0082(7) -0.0173(8)
O1 0.0711(9) 0.0616(9) 0.1023(12) 0.0027(7) 0.0107(7) -0.0059(7)
N1 0.0633(9) 0.0566(9) 0.0719(10) 0.0009(9) 0.0063(7) 0.0030(8)
C1 0.0655(11) 0.0619(10) 0.0518(9) -0.0016(8) 0.0112(7) 0.0049(7)
C2 0.0692(12) 0.0646(11) 0.0636(11) -0.0002(10) 0.0087(8) -0.0013(9)
C3 0.0681(12) 0.0758(13) 0.0669(11) -0.0049(10) 0.0035(9) 0.0027(9)
C4 0.0648(11) 0.0822(14) 0.0779(13) 0.0043(11) 0.0148(9) 0.0089(11)
C5 0.0746(13) 0.0759(13) 0.0709(12) 0.0088(11) 0.0190(9) -0.0006(10)
C6 0.0705(11) 0.0665(11) 0.0610(10) 0.0004(9) 0.0127(8) -0.0028(8)
C7 0.0625(10) 0.0636(11) 0.0570(10) 0.0008(9) 0.0088(8) -0.0002(8)
C8 0.0605(10) 0.0645(10) 0.0551(9) -0.0013(8) 0.0076(7) -0.0050(8)
C9 0.0657(11) 0.0717(12) 0.0659(11) 0.0011(9) 0.0100(8) 0.0067(9)
C10 0.0717(12) 0.0787(13) 0.0694(12) -0.0049(11) 0.0141(9) 0.0063(10)
C11 0.0635(11) 0.0852(14) 0.0540(10) 0.0019(10) 0.0058(8) -0.0085(9)
C12 0.0712(12) 0.0729(13) 0.0663(12) 0.0063(10) -0.0044(9) 0.0028(9)
C13 0.0763(12) 0.0725(12) 0.0626(11) -0.0045(10) 0.0041(9) 0.0088(9)
C14 0.0683(13) 0.126(2) 0.0807(15) 0.0047(14) 0.0050(11) -0.0041(14)

loop_
_atom_type_symbol
_atom_type_description
_atom_type_scat_dispersion_real
_atom_type_scat_dispersion_imag
_atom_type_scat_source
C C 0.0033 0.0016 'International Tables Vol C Tables 4.2.6.8 and 6.1.1.4'
H H 0.0000 0.0000 'International Tables Vol C Tables 4.2.6.8 and 6.1.1.4'
O O 0.0106 0.0060 'International Tables Vol C Tables 4.2.6.8 and 6.1.1.4'
N N 0.0061 0.0033 'International Tables Vol C Tables 4.2.6.8 and 6.1.1.4'
F F 0.0171 0.0103 'International Tables Vol C Tables 4.2.6.8 and 6.1.1.4'

loop_
_geom_angle_atom_site_label_1
_geom_angle_atom_site_label_2
_geom_angle_atom_site_label_3
_geom_angle
C7 N1 C8 126.25(17)
C7 N1 H1 117.0(15)
C8 N1 H1 115.6(15)
C2 C1 C6 119.43(17)
C2 C1 C7 117.56(17)
C6 C1 C7 122.99(17)
C3 C2 C1 118.83(19)
C3 C2 H2 120.6
C1 C2 H2 120.6
F1 C3 C2 118.34(19)
F1 C3 C4 118.61(19)
C2 C3 C4 123.05(19)
C3 C4 C5 117.92(19)
C3 C4 H4 121.0
C5 C4 H4 121.0
C4 C5 C6 121.1(2)
C4 C5 H5 119.4
C6 C5 H5 119.4
C5 C6 C1 119.65(19)
C5 C6 H6 120.2
C1 C6 H6 120.2
O1 C7 N1 123.30(18)
O1 C7 C1 120.43(17)
N1 C7 C1 116.27(17)
C9 C8 C13 119.37(18)
C9 C8 N1 118.68(17)
C13 C8 N1 121.91(17)
C8 C9 C10 120.14(19)
C8 C9 H9 119.9
C10 C9 H9 119.9
C9 C10 C11 121.58(19)
C9 C10 H10 119.2
C11 C10 H10 119.2
C12 C11 C10 117.44(17)
C12 C11 C14 121.6(2)
C10 C11 C14 120.9(2)
C11 C12 C13 121.75(18)
C11 C12 H12 119.1
C13 C12 H12 119.1
C8 C13 C12 119.71(18)
C8 C13 H13 120.1
C12 C13 H13 120.1
C11 C14 H14A 109.5
C11 C14 H14B 109.5
H14A C14 H14B 109.5
C11 C14 H14C 109.5
H14A C14 H14C 109.5
H14B C14 H14C 109.5

loop_
_geom_bond_atom_site_label_1
_geom_bond_atom_site_label_2
_geom_bond_distance
F1 C3 1.364(2)
O1 C7 1.238(2)
N1 C7 1.347(3)
N1 C8 1.427(2)
N1 H1 0.77(2)
C1 C2 1.386(3)
C1 C6 1.397(3)
C1 C7 1.496(3)
C2 C3 1.368(3)
C2 H2 0.9400
C3 C4 1.370(3)
C4 C5 1.377(3)
C4 H4 0.9400
C5 C6 1.382(3)
C5 H5 0.9400
C6 H6 0.9400
C8 C9 1.378(3)
C8 C13 1.380(3)
C9 C10 1.382(3)
C9 H9 0.9400
C10 C11 1.384(3)
C10 H10 0.9400
C11 C12 1.381(3)
C11 C14 1.504(3)
C12 C13 1.388(3)
C12 H12 0.9400
C13 H13 0.9400
C14 H14A 0.9700
C14 H14B 0.9700
C14 H14C 0.9700

loop_
_geom_hbond_atom_site_label_D
_geom_hbond_atom_site_label_H
_geom_hbond_atom_site_label_A
_geom_hbond_site_symmetry_A
_geom_hbond_distance_DH
_geom_hbond_distance_HA
_geom_hbond_distance_DA
_geom_hbond_angle_DHA
_geom_hbond_publ_flag
N1 H1 O1 1_545 0.77(2) 2.35(2) 3.087(3) 161(2) y

loop_
_geom_torsion_atom_site_label_1
_geom_torsion_atom_site_label_2
_geom_torsion_atom_site_label_3
_geom_torsion_atom_site_label_4
_geom_torsion
C6 C1 C2 C3 -0.9(3)
C7 C1 C2 C3 -179.24(17)
C1 C2 C3 F1 -179.77(18)
C1 C2 C3 C4 0.6(3)
F1 C3 C4 C5 -179.27(19)
C2 C3 C4 C5 0.3(3)
C3 C4 C5 C6 -1.0(3)
C4 C5 C6 C1 0.8(3)
C2 C1 C6 C5 0.2(3)
C7 C1 C6 C5 178.47(18)
C8 N1 C7 O1 0.9(3)
C8 N1 C7 C1 -178.66(15)
C2 C1 C7 O1 27.8(3)
C6 C1 C7 O1 -150.5(2)
C2 C1 C7 N1 -152.62(17)
C6 C1 C7 N1 29.1(3)
C7 N1 C8 C9 -144.0(2)
C7 N1 C8 C13 38.1(3)
C13 C8 C9 C10 0.1(3)
N1 C8 C9 C10 -177.82(17)
C8 C9 C10 C11 -0.8(3)
C9 C10 C11 C12 0.9(3)
C9 C10 C11 C14 -179.65(19)
C10 C11 C12 C13 -0.5(3)
C14 C11 C12 C13 -179.9(2)
C9 C8 C13 C12 0.3(3)
N1 C8 C13 C12 178.19(17)
C11 C12 C13 C8 -0.1(3)

loop_
_cod_related_entry_id
_cod_related_entry_database
_cod_related_entry_code
1 ChemSpider 729715
